data_2212330
loop_
_publ_author_name
'Ritche, Lyndsey K.'
'Harrison, William T. A.'

_publ_section_title
;
 <i>catena</i>-Poly[[dichlorozinc(II)]-\m-cyanoguanidine]
;
_journal_coeditor_code PK2001
_journal_issue 2
_journal_name_full 'Acta Crystallographica Section E'
_journal_page_first m617
_journal_page_last m618
_journal_paper_doi 10.1107/S1600536807003807
_journal_volume 63
_journal_year 2007
_chemical_formula_iupac '[Zn Cl2 (C2 H4 N4)]'
_chemical_formula_moiety 'C2 H4 Cl2 N4 Zn'
_chemical_formula_sum 'C2 H4 Cl2 N4 Zn'
_chemical_formula_weight 220.36
_chemical_name_systematic
;
catena-Poly[[dichlorozinc(II)]-\m-cyanoguanidine]
;
_space_group_IT_number 29
_symmetry_cell_setting orthorhombic
_symmetry_space_group_name_Hall 'P 2c -2ac'
_symmetry_space_group_name_H-M 'P c a 21'
_atom_sites_solution_hydrogens geom
_atom_sites_solution_primary direct
_atom_sites_solution_secondary difmap
_audit_creation_method SHELXL97
_cell_angle_alpha 90.00
_cell_angle_beta 90.00
_cell_angle_gamma 90.00
_cell_formula_units_Z 4
_cell_length_a 13.6756(8)
_cell_length_b 7.3710(5)
_cell_length_c 7.4200(5)
_cell_measurement_reflns_used 6450
_cell_measurement_temperature 293(2)
_cell_measurement_theta_max 32.50
_cell_measurement_theta_min 2.77
_cell_volume 747.96(8)
_computing_cell_refinement 'SAINT (Bruker, 1999)'
_computing_data_collection 'SMART (Bruker, 1999)'
_computing_data_reduction SAINT
_computing_molecular_graphics 'ORTEP-3 (Farrugia, 1997)'
_computing_publication_material SHELXL97
_computing_structure_refinement 'SHELXL97 (Sheldrick, 1997)'
_computing_structure_solution 'SHELXS97 (Sheldrick, 1997)'
_diffrn_ambient_temperature 293(2)
_diffrn_measured_fraction_theta_full 0.999
_diffrn_measured_fraction_theta_max 0.999
_diffrn_measurement_device_type 'Bruker SMART1000 CCD area-detector'
_diffrn_measurement_method \w
_diffrn_radiation_monochromator graphite
_diffrn_radiation_source 'fine-focus sealed tube'
_diffrn_radiation_type MoK\a
_diffrn_radiation_wavelength 0.71073
_diffrn_reflns_av_R_equivalents 0.0393
_diffrn_reflns_av_sigmaI/netI 0.0249
_diffrn_reflns_limit_h_max 20
_diffrn_reflns_limit_h_min -20
_diffrn_reflns_limit_k_max 11
_diffrn_reflns_limit_k_min -10
_diffrn_reflns_limit_l_max 9
_diffrn_reflns_limit_l_min -11
_diffrn_reflns_number 9597
_diffrn_reflns_theta_full 32.49
_diffrn_reflns_theta_max 32.49
_diffrn_reflns_theta_min 2.76
_diffrn_standards_decay_% 0
_diffrn_standards_interval_count 0
_diffrn_standards_interval_time 0
_diffrn_standards_number 0
_exptl_absorpt_coefficient_mu 3.915
_exptl_absorpt_correction_T_max 0.720
_exptl_absorpt_correction_T_min 0.240
_exptl_absorpt_correction_type multi-scan
_exptl_absorpt_process_details '(SADABS; Bruker, 1999)'
_exptl_crystal_colour colourless
_exptl_crystal_density_diffrn 1.957
_exptl_crystal_density_method 'not measured'
_exptl_crystal_description slab
_exptl_crystal_F_000 432
_exptl_crystal_size_max 0.51
_exptl_crystal_size_mid 0.49
_exptl_crystal_size_min 0.09
_refine_diff_density_max 0.49
_refine_diff_density_min -0.57
_refine_ls_abs_structure_details 'Flack (1983), with 1163 Friedel pairs'
_refine_ls_abs_structure_Flack 0.027(11)
_refine_ls_extinction_coef 0.0218(16)
_refine_ls_extinction_expression Fc^*^=kFc[1+0.001xFc^2^\l^3^/sin(2\q)]^-1/4^
_refine_ls_extinction_method 'SHELXL97 (Sheldrick, 1997)'
_refine_ls_goodness_of_fit_ref 1.047
_refine_ls_hydrogen_treatment constr
_refine_ls_matrix_type full
_refine_ls_number_parameters 83
_refine_ls_number_reflns 2612
_refine_ls_number_restraints 1
_refine_ls_restrained_S_all 1.046
_refine_ls_R_factor_all 0.0281
_refine_ls_R_factor_gt 0.0264
_refine_ls_shift/su_max 0.000
_refine_ls_shift/su_mean 0.000
_refine_ls_structure_factor_coef Fsqd
_refine_ls_weighting_details 'calc w = 1/[\s^2^(Fo^2^)+(0.047P)^2^] where P=(Fo^2^+2Fc^2^)/3'
_refine_ls_weighting_scheme calc
_refine_ls_wR_factor_gt 0.0701
_refine_ls_wR_factor_ref 0.0711
_reflns_number_gt 2481
_reflns_number_total 2612
_reflns_threshold_expression I>2\s(I)
_cod_data_source_file pk2001.cif
_cod_data_source_block I
_cod_database_code 2212330
_cod_database_fobs_code 2212330

loop_
_symmetry_equiv_pos_as_xyz
'x, y, z'
'-x, -y, z+1/2'
'x+1/2, -y, z'
'-x+1/2, y, z+1/2'

loop_
_atom_site_type_symbol
_atom_site_label
_atom_site_fract_x
_atom_site_fract_y
_atom_site_fract_z
_atom_site_U_iso_or_equiv
_atom_site_adp_type
_atom_site_calc_flag
_atom_site_refinement_flags
_atom_site_occupancy
Zn Zn1 0.424511(14) 0.23356(3) 0.72398(5) 0.02943(8) Uani d . 1
Cl Cl1 0.40928(4) 0.51909(9) 0.63074(11) 0.04953(16) Uani d . 1
Cl Cl2 0.33515(4) 0.15972(8) 0.96339(10) 0.04576(14) Uani d . 1
C C1 0.65364(13) 0.2735(2) 0.7454(3) 0.0276(4) Uani d . 1
C C2 0.58011(11) 0.0556(3) 0.9148(3) 0.0307(4) Uani d . 1
N N1 0.64494(13) 0.4213(3) 0.6480(3) 0.0420(4) Uani d . 1
H H1 0.6963 0.4784 0.6126 0.050 Uiso calc R 1
H H2 0.5879 0.4611 0.6196 0.050 Uiso calc R 1
N N2 0.74078(13) 0.2115(3) 0.7896(3) 0.0390(4) Uani d . 1
H H3 0.7924 0.2680 0.7545 0.047 Uiso calc R 1
H H4 0.7460 0.1146 0.8534 0.047 Uiso calc R 1
N N3 0.56986(10) 0.1852(2) 0.7959(2) 0.0265(3) Uani d . 1
N N4 0.58423(12) -0.0587(4) 1.0211(4) 0.0471(6) Uani d . 1

loop_
_atom_site_aniso_label
_atom_site_aniso_U_11
_atom_site_aniso_U_22
_atom_site_aniso_U_33
_atom_site_aniso_U_12
_atom_site_aniso_U_13
_atom_site_aniso_U_23
Zn1 0.02959(11) 0.02627(11) 0.03243(13) 0.00409(6) -0.00139(11) -0.00518(13)
Cl1 0.0527(3) 0.0378(3) 0.0581(4) 0.0195(2) 0.0104(3) 0.0144(3)
Cl2 0.0439(2) 0.0449(3) 0.0484(3) -0.0134(2) 0.0135(2) -0.0086(3)
C1 0.0270(7) 0.0267(7) 0.0291(11) -0.0018(5) 0.0025(6) 0.0031(7)
C2 0.0255(7) 0.0336(10) 0.0330(10) -0.0001(6) 0.0009(6) 0.0073(8)
N1 0.0390(8) 0.0353(9) 0.0515(12) 0.0006(7) 0.0059(8) 0.0180(9)
N2 0.0247(7) 0.0397(9) 0.0525(12) -0.0014(7) -0.0001(7) 0.0112(8)
N3 0.0253(6) 0.0253(7) 0.0290(8) -0.0018(5) -0.0008(5) 0.0043(6)
N4 0.0321(8) 0.0528(13) 0.0563(15) 0.0059(7) 0.0077(7) 0.0275(11)

loop_
_atom_type_symbol
_atom_type_description
_atom_type_scat_dispersion_real
_atom_type_scat_dispersion_imag
_atom_type_scat_source
C C 0.0033 0.0016 'International Tables Vol C Tables 4.2.6.8 and 6.1.1.4'
H H 0.0000 0.0000 'International Tables Vol C Tables 4.2.6.8 and 6.1.1.4'
N N 0.0061 0.0033 'International Tables Vol C Tables 4.2.6.8 and 6.1.1.4'
Cl Cl 0.1484 0.1585 'International Tables Vol C Tables 4.2.6.8 and 6.1.1.4'
Zn Zn 0.2839 1.4301 'International Tables Vol C Tables 4.2.6.8 and 6.1.1.4'

loop_
_geom_angle_atom_site_label_1
_geom_angle_atom_site_label_2
_geom_angle_atom_site_label_3
_geom_angle_site_symmetry_1
_geom_angle_site_symmetry_3
_geom_angle
_geom_angle_publ_flag
N4 Zn1 N3 2_654 . 98.07(7) ?
N4 Zn1 Cl2 2_654 . 114.44(8) ?
N3 Zn1 Cl2 . . 106.09(5) ?
N4 Zn1 Cl1 2_654 . 111.87(9) ?
N3 Zn1 Cl1 . . 109.26(5) ?
Cl2 Zn1 Cl1 . . 115.37(3) ?
N1 C1 N2 . . 120.42(18) ?
N1 C1 N3 . . 117.97(17) ?
N2 C1 N3 . . 121.60(18) ?
N4 C2 N3 . . 176.63(17) ?
C1 N1 H1 . . 120.0 ?
C1 N1 H2 . . 120.0 ?
H1 N1 H2 . . 120.0 ?
C1 N2 H3 . . 120.0 ?
C1 N2 H4 . . 120.0 ?
H3 N2 H4 . . 120.0 ?
C2 N3 C1 . . 116.22(15) n
C2 N3 Zn1 . . 113.50(11) ?
C1 N3 Zn1 . . 130.18(14) ?
C2 N4 Zn1 . 2_655 171.1(2) ?

loop_
_geom_bond_atom_site_label_1
_geom_bond_atom_site_label_2
_geom_bond_site_symmetry_2
_geom_bond_distance
_geom_bond_publ_flag
Zn1 N4 2_654 1.985(2) y
Zn1 N3 . 2.0887(14) y
Zn1 Cl2 . 2.2238(7) y
Zn1 Cl1 . 2.2252(7) y
C1 N1 . 1.313(3) ?
C1 N2 . 1.318(3) ?
C1 N3 . 1.370(2) ?
C2 N4 . 1.156(3) ?
C2 N3 . 1.308(3) ?
N1 H1 . 0.8600 ?
N1 H2 . 0.8600 ?
N2 H3 . 0.8600 ?
N2 H4 . 0.8600 ?
N4 Zn1 2_655 1.985(2) ?

loop_
_geom_hbond_atom_site_label_D
_geom_hbond_atom_site_label_H
_geom_hbond_atom_site_label_A
_geom_hbond_site_symmetry_A
_geom_hbond_distance_DH
_geom_hbond_distance_HA
_geom_hbond_distance_DA
_geom_hbond_angle_DHA
N1 H1 Cl1 3_565 0.86 2.92 3.6437(18) 144
N1 H1 Cl2 2_664 0.86 2.92 3.389(2) 116
N1 H2 Cl1 . 0.86 2.48 3.3050(18) 161
N2 H3 Cl1 3_565 0.86 2.42 3.262(2) 166
N2 H4 Cl2 3 0.86 2.50 3.289(2) 153

loop_
_geom_torsion_atom_site_label_1
_geom_torsion_atom_site_label_2
_geom_torsion_atom_site_label_3
_geom_torsion_atom_site_label_4
_geom_torsion_site_symmetry_1
_geom_torsion
N1 C1 N3 C2 . -169.9(2)
N2 C1 N3 C2 . 11.4(3)
N1 C1 N3 Zn1 . 6.2(3)
N2 C1 N3 Zn1 . -172.58(18)
N4 Zn1 N3 C2 2_654 -89.24(19)
Cl2 Zn1 N3 C2 . 29.17(17)
Cl1 Zn1 N3 C2 . 154.14(16)
N4 Zn1 N3 C1 2_654 94.6(2)
Cl2 Zn1 N3 C1 . -146.97(18)
Cl1 Zn1 N3 C1 . -22.0(2)
